data_7012411
loop_
_publ_author_name
'Caltagirone, Claudia'
'Bencini, Andrea'
'Demartin, Francesco'
'Devillanova, Francesco A.'
'Garau, Alessandra'
'Isaia, Francesco'
'Lippolis, Vito'
'Mariani, Palma'
'Papke, Ulrich'
'Tei, Lorenzo'
'Verani, Gaetano'

_publ_section_title
;
 Redox chemosensors: coordination chemistry towards CuII, ZnII, CdII,
 HgII, and PbII of 1-aza-4,10-dithia-7-oxacyclododecane ([12]aneNS2O)
 and its N-ferrocenylmethyl derivativeElectronic supplementary
 information (ESI) available: synthetic details including analytical
 and spectroscopic data for the isolated complexes. Ortep views of the
 coordination sphere around the metal centres in 1, 2 and 5. See
 http://www.rsc.org/suppdata/dt/b2/b210806m/
;
_journal_issue 5
_journal_name_full 'Dalton Transactions'
_journal_page_first 901
_journal_paper_doi 10.1039/b210806m
_journal_year 2003
_chemical_formula_moiety 'C8 H17 Cu N O S2 2+, 2 (Cl 1-)'
_chemical_formula_sum 'C8 H17 Cl2 Cu N O S2'
_chemical_formula_weight 341.79
_chemical_name_systematic
; 
? 
;
_space_group_IT_number 14
_symmetry_cell_setting monoclinic
_symmetry_space_group_name_Hall '-P 2yn'
_symmetry_space_group_name_H-M 'P 1 21/n 1'
_atom_sites_solution_hydrogens geom
_atom_sites_solution_primary direct
_atom_sites_solution_secondary difmap
_audit_creation_method SHELXL-97
_cell_angle_alpha 90.00
_cell_angle_beta 91.81(2)
_cell_angle_gamma 90.00
_cell_formula_units_Z 4
_cell_length_a 8.744(3)
_cell_length_b 11.315(3)
_cell_length_c 13.913(3)
_cell_measurement_reflns_used 25
_cell_measurement_temperature 293(2)
_cell_measurement_theta_max 13.6
_cell_measurement_theta_min 8.4
_cell_volume 1375.8(7)
_computing_structure_refinement 'SHELXL-97 (Sheldrick, 1997)'
_computing_structure_solution 'SHELXS-97 (Sheldrick, 1990)'
_diffrn_ambient_temperature 293(2)
_diffrn_measured_fraction_theta_full 0.998
_diffrn_measured_fraction_theta_max 0.998
_diffrn_measurement_device_type 'CAD$ diffractometer'
_diffrn_measurement_method omega
_diffrn_radiation_monochromator graphite
_diffrn_radiation_source 'fine-focus sealed tube'
_diffrn_radiation_type MoK\a
_diffrn_radiation_wavelength 0.71073
_diffrn_reflns_av_R_equivalents 0.0000
_diffrn_reflns_av_sigmaI/netI 0.0229
_diffrn_reflns_limit_h_max 10
_diffrn_reflns_limit_h_min 0
_diffrn_reflns_limit_k_max 13
_diffrn_reflns_limit_k_min 0
_diffrn_reflns_limit_l_max 16
_diffrn_reflns_limit_l_min -16
_diffrn_reflns_number 2407
_diffrn_reflns_theta_full 24.96
_diffrn_reflns_theta_max 24.96
_diffrn_reflns_theta_min 3.26
_diffrn_standards_interval_count 150
_diffrn_standards_number 3
_exptl_absorpt_coefficient_mu 2.254
_exptl_absorpt_correction_T_max 1.00
_exptl_absorpt_correction_T_min 0.94
_exptl_absorpt_correction_type psi-scan
_exptl_crystal_colour Green
_exptl_crystal_density_diffrn 1.650
_exptl_crystal_density_method 'not measured'
_exptl_crystal_description prism
_exptl_crystal_F_000 700
_exptl_crystal_size_max 0.17
_exptl_crystal_size_mid 0.15
_exptl_crystal_size_min 0.14
_refine_diff_density_max 0.465
_refine_diff_density_min -0.433
_refine_diff_density_rms 0.073
_refine_ls_extinction_method none
_refine_ls_goodness_of_fit_ref 1.062
_refine_ls_hydrogen_treatment 'riding model'
_refine_ls_matrix_type full
_refine_ls_number_parameters 156
_refine_ls_number_reflns 2407
_refine_ls_number_restraints 0
_refine_ls_restrained_S_all 1.062
_refine_ls_R_factor_all 0.0469
_refine_ls_R_factor_gt 0.0230
_refine_ls_shift/su_max 0.001
_refine_ls_shift/su_mean 0.000
_refine_ls_structure_factor_coef Fsqd
_refine_ls_weighting_details 'calc w=1/[\s^2^(Fo^2^)+(0.0287P)^2^+0.6148P] where P=(Fo^2^+2Fc^2^)/3'
_refine_ls_weighting_scheme calc
_refine_ls_wR_factor_gt 0.0553
_refine_ls_wR_factor_ref 0.0603
_reflns_number_gt 1866
_reflns_number_total 2407
_reflns_threshold_expression >2sigma(I)
_cod_data_source_file b210806m.txt
_cod_data_source_block da145
_cod_depositor_comments
;
The following automatic conversions were performed:

'_exptl_absorpt_correction_type' tag value 'psi-scans' was replaced
with 'psi-scan' value.

Automatic conversion script
Id: cif_fix_values 1646 2011-03-28 12:23:43Z adriana 
;
_cod_original_cell_volume 1375.9(7)
_cod_original_sg_symbol_H-M P21/n
_cod_database_code 7012411

loop_
_symmetry_equiv_pos_as_xyz
'x, y, z'
'x+1/2, -y+1/2, z+1/2'
'-x, -y, -z'
'-x-1/2, y-1/2, -z-1/2'

loop_
_atom_site_label
_atom_site_type_symbol
_atom_site_fract_x
_atom_site_fract_y
_atom_site_fract_z
_atom_site_U_iso_or_equiv
_atom_site_adp_type
_atom_site_occupancy
_atom_site_symmetry_multiplicity
_atom_site_calc_flag
_atom_site_refinement_flags
_atom_site_disorder_assembly
_atom_site_disorder_group
Cu Cu 0.01636(3) 0.20511(3) 0.838587(19) 0.02960(10) Uani 1 1 d . . .
Cl1 Cl 0.02135(8) 0.20297(6) 0.67680(4) 0.04566(18) Uani 1 1 d . . .
Cl2 Cl -0.01648(10) -0.01040(6) 0.85839(5) 0.0556(2) Uani 1 1 d . . .
N1 N 0.0134(3) 0.21536(19) 0.98412(14) 0.0342(5) Uani 1 1 d . . .
H H 0.000(3) 0.139(3) 0.9981(18) 0.036(7) Uiso 1 1 d . . .
S4 S -0.24104(8) 0.28099(7) 0.83805(5) 0.04467(18) Uani 1 1 d . . .
S10 S 0.29110(8) 0.22177(6) 0.85554(5) 0.04296(18) Uani 1 1 d . . .
O7 O 0.0582(2) 0.43205(16) 0.84531(13) 0.0437(4) Uani 1 1 d . . .
C2 C -0.1165(4) 0.2812(3) 1.0230(2) 0.0514(8) Uani 1 1 d . . .
H2A H -0.0958 0.3654 1.0205 0.044(8) Uiso 1 1 calc R . .
H2B H -0.1293 0.2594 1.0897 0.055(8) Uiso 1 1 calc R . .
C3 C -0.2614(4) 0.2539(3) 0.9653(2) 0.0583(8) Uani 1 1 d . . .
H3A H -0.3440 0.3022 0.9886 0.066(10) Uiso 1 1 calc R . .
H3B H -0.2885 0.1717 0.9749 0.061(9) Uiso 1 1 calc R . .
C5 C -0.2137(3) 0.4405(3) 0.8355(2) 0.0538(8) Uani 1 1 d . . .
H5A H -0.2993 0.4762 0.8003 0.072(10) Uiso 1 1 calc R . .
H5B H -0.2140 0.4703 0.9009 0.063(9) Uiso 1 1 calc R . .
C6 C -0.0677(3) 0.4777(2) 0.7902(2) 0.0503(7) Uani 1 1 d . . .
H6A H -0.0652 0.4480 0.7249 0.042(7) Uiso 1 1 calc R . .
H6B H -0.0618 0.5633 0.7880 0.052(8) Uiso 1 1 calc R . .
C8 C 0.2009(3) 0.4481(3) 0.7988(2) 0.0516(7) Uani 1 1 d . . .
H8A H 0.2267 0.5315 0.7975 0.049(8) Uiso 1 1 calc R . .
H8B H 0.1919 0.4201 0.7330 0.046(8) Uiso 1 1 calc R . .
C9 C 0.3248(3) 0.3808(3) 0.8524(2) 0.0514(7) Uani 1 1 d . . .
H9A H 0.3333 0.4102 0.9178 0.065(10) Uiso 1 1 calc R . .
H9B H 0.4215 0.3955 0.8223 0.064(9) Uiso 1 1 calc R . .
C11 C 0.2900(3) 0.1923(3) 0.9833(2) 0.0528(8) Uani 1 1 d . . .
H11A H 0.2825 0.1078 0.9937 0.056(9) Uiso 1 1 calc R . .
H11B H 0.3856 0.2193 1.0130 0.060(9) Uiso 1 1 calc R . .
C12 C 0.1589(3) 0.2532(3) 1.02986(18) 0.0470(7) Uani 1 1 d . . .
H12A H 0.1597 0.2340 1.0978 0.051(8) Uiso 1 1 calc R . .
H12B H 0.1699 0.3381 1.0236 0.042(7) Uiso 1 1 calc R . .

loop_
_atom_site_aniso_label
_atom_site_aniso_U_11
_atom_site_aniso_U_22
_atom_site_aniso_U_33
_atom_site_aniso_U_23
_atom_site_aniso_U_13
_atom_site_aniso_U_12
Cu 0.03174(17) 0.03528(17) 0.02185(15) 0.00005(12) 0.00191(11) -0.00004(13)
Cl1 0.0549(4) 0.0590(4) 0.0231(3) 0.0034(3) 0.0021(3) 0.0083(3)
Cl2 0.1041(6) 0.0327(4) 0.0300(3) 0.0001(3) 0.0030(3) -0.0117(4)
N1 0.0480(13) 0.0298(12) 0.0249(10) -0.0005(9) 0.0040(9) -0.0053(10)
S4 0.0324(4) 0.0520(4) 0.0497(4) -0.0056(3) 0.0027(3) 0.0003(3)
S10 0.0343(4) 0.0509(4) 0.0437(4) -0.0037(3) 0.0012(3) 0.0005(3)
O7 0.0429(10) 0.0408(11) 0.0477(11) 0.0090(9) 0.0036(8) -0.0019(8)
C2 0.070(2) 0.0530(19) 0.0327(14) -0.0023(13) 0.0181(14) 0.0038(15)
C3 0.0484(18) 0.069(2) 0.059(2) -0.0030(16) 0.0280(15) -0.0002(16)
C5 0.0524(18) 0.0466(17) 0.0619(19) -0.0019(15) -0.0067(15) 0.0173(15)
C6 0.0617(19) 0.0365(16) 0.0524(18) 0.0084(13) -0.0038(14) 0.0080(13)
C8 0.0554(18) 0.0436(17) 0.0563(18) 0.0100(14) 0.0121(14) -0.0169(14)
C9 0.0388(16) 0.0571(19) 0.0586(19) 0.0044(15) 0.0082(13) -0.0180(14)
C11 0.0488(18) 0.061(2) 0.0473(17) 0.0053(15) -0.0200(14) -0.0066(15)
C12 0.064(2) 0.0494(16) 0.0268(13) -0.0004(12) -0.0058(12) -0.0189(14)

loop_
_atom_type_symbol
_atom_type_description
_atom_type_scat_dispersion_real
_atom_type_scat_dispersion_imag
_atom_type_scat_source
Cu Cu 0.3201 1.2651 'International Tables Vol C Tables 4.2.6.8 and 6.1.1.4'
Cl Cl 0.1484 0.1585 'International Tables Vol C Tables 4.2.6.8 and 6.1.1.4'
S S 0.1246 0.1234 'International Tables Vol C Tables 4.2.6.8 and 6.1.1.4'
O O 0.0106 0.0060 'International Tables Vol C Tables 4.2.6.8 and 6.1.1.4'
N N 0.0061 0.0033 'International Tables Vol C Tables 4.2.6.8 and 6.1.1.4'
C C 0.0033 0.0016 'International Tables Vol C Tables 4.2.6.8 and 6.1.1.4'
H H 0.0000 0.0000 'International Tables Vol C Tables 4.2.6.8 and 6.1.1.4'

loop_
_geom_angle_atom_site_label_1
_geom_angle_atom_site_label_2
_geom_angle_atom_site_label_3
_geom_angle
_geom_angle_site_symmetry_1
_geom_angle_site_symmetry_3
_geom_angle_publ_flag
N1 Cu Cl1 177.31(7) . . ?
N1 Cu S4 86.63(7) . . ?
Cl1 Cu S4 92.77(3) . . ?
N1 Cu S10 86.69(7) . . ?
Cl1 Cu S10 92.74(3) . . ?
S4 Cu S10 154.08(3) . . ?
N1 Cu Cl2 86.56(6) . . ?
Cl1 Cu Cl2 96.13(3) . . ?
S4 Cu Cl2 103.90(3) . . ?
S10 Cu Cl2 100.66(3) . . ?
N1 Cu O7 85.05(7) . . ?
Cl1 Cu O7 92.26(4) . . ?
S4 Cu O7 77.18(5) . . ?
S10 Cu O7 77.31(4) . . ?
Cl2 Cu O7 171.46(4) . . ?
Cu Cl2 H 131.9(6) . 3_557 ?
C12 N1 C2 111.1(2) . . ?
C12 N1 Cu 114.25(16) . . ?
C2 N1 Cu 115.43(17) . . ?
C3 S4 C5 101.75(16) . . ?
C3 S4 Cu 93.29(11) . . ?
C5 S4 Cu 103.31(10) . . ?
C11 S10 C9 102.20(14) . . ?
C11 S10 Cu 92.62(10) . . ?
C9 S10 Cu 103.64(9) . . ?
C6 O7 C8 112.4(2) . . ?
C6 O7 Cu 103.58(15) . . ?
C8 O7 Cu 103.46(15) . . ?
N1 C2 C3 110.1(2) . . ?
C2 C3 S4 112.2(2) . . ?
C6 C5 S4 113.6(2) . . ?
O7 C6 C5 109.0(2) . . ?
O7 C8 C9 109.6(2) . . ?
C8 C9 S10 113.4(2) . . ?
C12 C11 S10 111.57(19) . . ?
N1 C12 C11 110.0(2) . . ?

loop_
_geom_bond_atom_site_label_1
_geom_bond_atom_site_label_2
_geom_bond_distance
_geom_bond_site_symmetry_2
_geom_bond_publ_flag
Cu N1 2.0292(19) . ?
Cu Cl1 2.2530(8) . ?
Cu S4 2.4087(10) . ?
Cu S10 2.4139(11) . ?
Cu Cl2 2.4716(10) . ?
Cu O7 2.595(2) . ?
Cl2 H 2.47(3) 3_557 ?
N1 C12 1.469(3) . ?
N1 C2 1.475(4) . ?
S4 C3 1.811(3) . ?
S4 C5 1.820(3) . ?
S10 C11 1.808(3) . ?
S10 C9 1.824(3) . ?
O7 C6 1.419(3) . ?
O7 C8 1.435(3) . ?
C2 C3 1.511(4) . ?
C5 C6 1.502(4) . ?
C8 C9 1.503(4) . ?
C11 C12 1.502(4) . ?
